data_4118865
loop_
_publ_author_name
'Toan V. Pho'
'Jonathan D. Yuen'
'Joshua A. Kurzman'
'Braden G. Smith'
'Maosheng Miao'
'Wesley T. Walker'
'Ram Seshadri'
'Fred Wudl'

_publ_section_title
;
 N-Alkyldinaphthocarbazoles, Azaheptacenes, for Solution-Processed Organic
 Field-Effect Transistors
;
_journal_name_full 'Journal of the American Chemical Society'
_journal_page_first 18185
_journal_page_last 18188
_journal_paper_doi 10.1021/ja3082582
_journal_volume 134
_journal_year 2012
_chemical_formula_sum 'C40 H41 N'
_space_group_IT_number 14
_symmetry_Int_Tables_number 14
_symmetry_space_group_name_Hall '-P 2yab'
_symmetry_space_group_name_H-M 'P 1 21/a 1'
_cell_angle_alpha 90
_cell_angle_beta 95.706(5)
_cell_angle_gamma 90
_cell_formula_units_Z 4
_cell_length_a 24.340(2)
_cell_length_b 5.8369(4)
_cell_length_c 21.6277(13)
_cell_volume 3057.4(4)
_pd_phase_name 'CIF file'
_cod_data_source_file ja3082582_si_001.cif
_cod_data_source_block VESTA_phase_1
_cod_original_sg_symbol_H-M 'P 21/a'
_cod_database_code 4118865

loop_
_symmetry_equiv_pos_as_xyz
'x, y, z'
'-x, -y, -z'
'-x+1/2, y+1/2, -z'
'x+1/2, -y+1/2, z'

loop_
_atom_site_label
_atom_site_occupancy
_atom_site_fract_x
_atom_site_fract_y
_atom_site_fract_z
_atom_site_adp_type
_atom_site_U_iso_or_equiv
_atom_site_type_symbol
C1 1.0 0.873950 0.115660 0.831550 Uiso 0.012670 C
C2 1.0 0.886630 0.306710 0.796900 Uiso 0.012670 C
C3 1.0 0.938500 0.314290 0.772860 Uiso 0.012670 C
C4 1.0 0.976780 0.130470 0.783320 Uiso 0.012670 C
C5 1.0 0.911920 -0.068510 0.841090 Uiso 0.012670 C
C6 1.0 0.963290 -0.063720 0.817390 Uiso 0.012670 C
C7 1.0 1.028940 0.134720 0.760730 Uiso 0.012670 C
C8 1.0 1.067290 -0.045520 0.770400 Uiso 0.012670 C
C9 1.0 1.001430 -0.245790 0.827280 Uiso 0.012670 C
C10 1.0 1.053260 -0.241110 0.804110 Uiso 0.012670 C
C11 1.0 1.119110 -0.037510 0.747180 Uiso 0.012670 C
C12 1.0 1.156610 -0.217770 0.756520 Uiso 0.012670 C
C13 1.0 1.142880 -0.410490 0.789570 Uiso 0.012670 C
C14 1.0 1.091700 -0.421280 0.813390 Uiso 0.012670 C
H15 1.0 0.950070 0.462080 0.746590 Uiso 0.012670 H
H16 1.0 0.901010 -0.214760 0.868680 Uiso 0.012670 H
H17 1.0 1.040260 0.284180 0.734620 Uiso 0.012670 H
H18 1.0 0.990500 -0.395230 0.853810 Uiso 0.012670 H
H19 1.0 1.130670 0.111690 0.721200 Uiso 0.012670 H
H20 1.0 1.196380 -0.208110 0.737920 Uiso 0.012670 H
H21 1.0 1.171970 -0.551410 0.796770 Uiso 0.012670 H
H22 1.0 1.081860 -0.573580 0.839150 Uiso 0.012670 H
C23 1.0 0.584460 -0.027490 1.032230 Uiso 0.012670 C
C24 1.0 0.563180 0.183430 1.012340 Uiso 0.012670 C
C25 1.0 0.591670 0.319770 0.972950 Uiso 0.012670 C
C26 1.0 0.641990 0.246690 0.952600 Uiso 0.012670 C
C27 1.0 0.634370 -0.102830 1.012740 Uiso 0.012670 C
C28 1.0 0.663300 0.033670 0.972810 Uiso 0.012670 C
C29 1.0 0.671350 0.383110 0.912520 Uiso 0.012670 C
C30 1.0 0.721870 0.312400 0.891540 Uiso 0.012670 C
C31 1.0 0.713440 -0.038890 0.952370 Uiso 0.012670 C
C32 1.0 0.742080 0.098400 0.912210 Uiso 0.012670 C
C33 1.0 0.751850 0.450530 0.851190 Uiso 0.012670 C
C34 1.0 0.802470 0.371480 0.831970 Uiso 0.012670 C
C35 1.0 0.821920 0.156180 0.853430 Uiso 0.012670 C
C36 1.0 0.791810 0.021480 0.892840 Uiso 0.012670 C
H37 1.0 0.562390 -0.133770 1.062830 Uiso 0.012670 H
H38 1.0 0.524350 0.242910 1.027350 Uiso 0.012670 H
H39 1.0 0.574140 0.484080 0.958050 Uiso 0.012670 H
H40 1.0 0.650360 -0.268350 1.028780 Uiso 0.012670 H
H41 1.0 0.654330 0.547970 0.897520 Uiso 0.012670 H
H42 1.0 0.730350 -0.203790 0.967850 Uiso 0.012670 H
H43 1.0 0.735620 0.615810 0.835930 Uiso 0.012670 H
H44 1.0 0.808620 -0.143070 0.908940 Uiso 0.012670 H
N45 1.0 0.841480 0.463440 0.794940 Uiso 0.012670 n
C46 1.0 0.834340 0.640680 0.752700 Uiso 0.012670 C
C47 1.0 0.837590 0.634010 0.680950 Uiso 0.012670 C
H48 1.0 0.867300 0.762130 0.770520 Uiso 0.012670 H
H49 1.0 0.793900 0.716950 0.762290 Uiso 0.012670 H
C50 1.0 0.819920 0.389770 0.653950 Uiso 0.012670 C
H51 1.0 0.880000 0.672550 0.670490 Uiso 0.012670 H
H52 1.0 0.809760 0.763000 0.658920 Uiso 0.012670 H
C53 1.0 0.772040 0.248640 0.681240 Uiso 0.012670 C
H54 1.0 0.857130 0.283050 0.658130 Uiso 0.012670 H
H55 1.0 0.807220 0.413010 0.604180 Uiso 0.012670 H
C56 1.0 0.709010 0.265440 0.642550 Uiso 0.012670 C
H57 1.0 0.784100 0.064750 0.683550 Uiso 0.012670 H
H58 1.0 0.769710 0.308880 0.729970 Uiso 0.012670 H
C59 1.0 0.699870 0.207380 0.570630 Uiso 0.012670 C
H60 1.0 0.693380 0.441220 0.649420 Uiso 0.012670 H
H61 1.0 0.682120 0.146290 0.665490 Uiso 0.012670 H
C62 1.0 0.676720 -0.037330 0.553500 Uiso 0.012670 C
H63 1.0 0.739070 0.225000 0.551290 Uiso 0.012670 H
H64 1.0 0.671100 0.333380 0.547090 Uiso 0.012670 H
C65 1.0 0.610660 -0.066060 0.540300 Uiso 0.012670 C
H66 1.0 0.690810 -0.153890 0.591570 Uiso 0.012670 H
H67 1.0 0.695650 -0.097870 0.512450 Uiso 0.012670 H
C68 1.0 0.575550 0.044540 0.589260 Uiso 0.012670 C
H69 1.0 0.597410 0.009890 0.494710 Uiso 0.012670 H
H70 1.0 0.600530 -0.252430 0.537050 Uiso 0.012670 H
C71 1.0 0.537120 -0.121230 0.620570 Uiso 0.012670 C
H72 1.0 0.603790 0.125380 0.626700 Uiso 0.012670 H
H73 1.0 0.550000 0.183280 0.567050 Uiso 0.012670 H
C74 1.0 0.515110 -0.320270 0.580650 Uiso 0.012670 C
H75 1.0 0.559270 -0.192290 0.663370 Uiso 0.012670 H
H76 1.0 0.501920 -0.023660 0.634120 Uiso 0.012670 H
C77 1.0 0.453270 -0.372570 0.587570 Uiso 0.012670 C
H78 1.0 0.538320 -0.476440 0.593500 Uiso 0.012670 H
H79 1.0 0.519870 -0.285890 0.532490 Uiso 0.012670 H
H80 1.0 0.427320 -0.362220 0.542940 Uiso 0.012670 H
H81 1.0 0.436290 -0.247470 0.619600 Uiso 0.012670 H
H82 1.0 0.448120 -0.543180 0.607170 Uiso 0.012670 H
